data_4026225
loop_
_publ_author_name
'Tarun Kumar Pal'
'Santu Dey'
'Tanmaya Pathak'

_publ_contact_author_address
;
Department of Chemistry, Indian Institute of Technology, 
Kharagpur 721 302, India
;
_publ_contact_author_email tpathak@chem.iitkgp.ernet.in
_publ_contact_author_name 'Tanmaya Pathak'
_publ_section_title
;
 A General Route to Mono- and Disubstituted Divinyl Sulfones: Acyclic
 Michael Acceptors for the Synthesis of Polyfunctionalized Cyclic Sulfones
;
_journal_name_full 'Journal of Organic Chemistry'
_journal_page_first 3034
_journal_page_last 3041
_journal_paper_doi 10.1021/jo101877r
_journal_volume 76
_journal_year 2011
_chemical_formula_sum 'C22 H24 O6 S'
_chemical_formula_weight 416.47
_chemical_name_systematic
;
 ?
;
_space_group_IT_number 4
_symmetry_cell_setting monoclinic
_symmetry_space_group_name_Hall 'P 2yb'
_symmetry_space_group_name_H-M 'P 1 21 1'
_atom_sites_solution_hydrogens geom
_atom_sites_solution_primary direct
_atom_sites_solution_secondary difmap
_audit_creation_method SHELXL-97
_cell_angle_alpha 90.00
_cell_angle_beta 101.03
_cell_angle_gamma 90.00
_cell_formula_units_Z 2
_cell_length_a 12.401
_cell_length_b 9.151
_cell_length_c 14.292
_cell_measurement_reflns_used 0
_cell_measurement_temperature 293(2)
_cell_measurement_theta_max 0
_cell_measurement_theta_min 0
_cell_volume 1591.918
_computing_cell_refinement 'CAD4 Express (Enraf Nonius, 1994)'
_computing_data_collection 'CAD4 Express (Enraf Nonius, 1994)'
_computing_data_reduction 'XCAD4 (Harms & Wocadlo, 1995)'
_computing_molecular_graphics 'Ortep-3 for Windows (Farrugia, 1997)'
_computing_publication_material 'WinGX publication routines (Farrugia, 1999)'
_computing_structure_refinement 'SHELXL-97 (Sheldrick, 1997)'
_computing_structure_solution 'SHELXS-97 (Sheldrick, 1997)'
_diffrn_ambient_temperature 293(2)
_diffrn_measured_fraction_theta_full 0.885
_diffrn_measured_fraction_theta_max 0.885
_diffrn_measurement_device_type 'Enraf Nonius CAD4'
_diffrn_measurement_method 'non-profiled omega scans'
_diffrn_radiation_monochromator graphite
_diffrn_radiation_source 'fine-focus sealed tube'
_diffrn_radiation_type MoK\a
_diffrn_radiation_wavelength 0.71073
_diffrn_reflns_av_R_equivalents 0.0171
_diffrn_reflns_av_sigmaI/netI 0.0676
_diffrn_reflns_limit_h_max 11
_diffrn_reflns_limit_h_min 0
_diffrn_reflns_limit_k_max 10
_diffrn_reflns_limit_k_min 0
_diffrn_reflns_limit_l_max 16
_diffrn_reflns_limit_l_min -16
_diffrn_reflns_number 2786
_diffrn_reflns_theta_full 24.97
_diffrn_reflns_theta_max 24.97
_diffrn_reflns_theta_min 1.45
_diffrn_standards_decay_% 6
_diffrn_standards_interval_time 60
_diffrn_standards_number 3
_exptl_absorpt_coefficient_mu 0.188
_exptl_crystal_colour colorless
_exptl_crystal_density_diffrn 1.303
_exptl_crystal_description prism
_exptl_crystal_F_000 660
_exptl_crystal_size_max 0.03
_exptl_crystal_size_mid 0.02
_exptl_crystal_size_min 0.01
_refine_diff_density_max 0.160
_refine_diff_density_min -0.185
_refine_diff_density_rms 0.041
_refine_ls_abs_structure_details 'Flack H D (1983), Acta Cryst. A39, 876-881'
_refine_ls_abs_structure_Flack 0.1(2)
_refine_ls_extinction_method none
_refine_ls_goodness_of_fit_ref 1.197
_refine_ls_hydrogen_treatment mixed
_refine_ls_matrix_type full
_refine_ls_number_parameters 404
_refine_ls_number_reflns 2642
_refine_ls_number_restraints 1
_refine_ls_restrained_S_all 1.197
_refine_ls_R_factor_all 0.1265
_refine_ls_R_factor_gt 0.0496
_refine_ls_shift/su_max 0.064
_refine_ls_shift/su_mean 0.005
_refine_ls_structure_factor_coef Fsqd
_refine_ls_weighting_details 'calc w=1/[\s^2^(Fo^2^)+(0.0667P)^2^+0.0000P] where P=(Fo^2^+2Fc^2^)/3'
_refine_ls_weighting_scheme calc
_refine_ls_wR_factor_gt 0.1301
_refine_ls_wR_factor_ref 0.1509
_reflns_number_gt 1575
_reflns_number_total 2642
_reflns_threshold_expression >2sigma(I)
_cod_data_source_file jo101877r_si_002.cif
_cod_data_source_block pttp10
_cod_original_cell_volume 1591.9
_cod_original_sg_symbol_H-M 'P 21'
_cod_database_code 4026225

loop_
_symmetry_equiv_pos_as_xyz
'x, y, z'
'-x, y+1/2, -z'

loop_
_atom_site_label
_atom_site_type_symbol
_atom_site_fract_x
_atom_site_fract_y
_atom_site_fract_z
_atom_site_U_iso_or_equiv
_atom_site_adp_type
_atom_site_occupancy
_atom_site_symmetry_multiplicity
_atom_site_calc_flag
_atom_site_refinement_flags
S1 S 0.24187(15) 0.8628(3) 0.80149(13) 0.0684(7) Uani 1 1 d .
O7 O 0.5953(4) 0.9666(7) 0.8120(3) 0.0699(16) Uani 1 1 d .
O1 O 0.0818(4) 0.9286(6) 0.4936(3) 0.0643(15) Uani 1 1 d .
O4 O 0.2526(4) 0.7134(6) 0.4875(3) 0.0651(15) Uani 1 1 d .
O8 O 0.5640(4) 0.8970(5) 1.0101(3) 0.0629(14) Uani 1 1 d .
O9 O 0.8203(4) 0.8473(8) 0.9304(4) 0.0807(17) Uani 1 1 d .
O5 O 0.2059(5) 0.9835(8) 0.8531(4) 0.095(2) Uani 1 1 d .
O2 O -0.0224(5) 0.9678(6) 0.3430(4) 0.0823(19) Uani 1 1 d .
O3 O -0.0130(4) 0.7226(6) 0.3268(4) 0.0682(15) Uani 1 1 d .
O6 O 0.2280(5) 0.7170(8) 0.8325(4) 0.092(2) Uani 1 1 d .
O10 O 0.7790(5) 1.0017(8) 0.8066(4) 0.099(2) Uani 1 1 d .
C1 C 0.3815(6) 0.8928(11) 0.8021(5) 0.059(2) Uani 1 1 d .
C20 C 0.1376(6) 0.6940(9) 0.4612(5) 0.056(2) Uani 1 1 d .
H20 H 0.1169 0.5906 0.4597 0.067 Uiso 1 1 calc R
C22 C 0.0801(6) 0.9274(9) 0.3946(5) 0.060(2) Uani 1 1 d .
H22 H 0.1380 0.9903 0.3786 0.072 Uiso 1 1 calc R
C17 C 0.1780(6) 0.8851(14) 0.6823(6) 0.065(2) Uani 1 1 d .
C3 C 0.5779(6) 0.8267(9) 0.8502(5) 0.060(2) Uani 1 1 d .
H3 H 0.6127 0.7518 0.8169 0.072 Uiso 1 1 calc R
C4 C 0.6356(5) 0.8321(9) 0.9549(4) 0.055(2) Uani 1 1 d .
H4 H 0.6600 0.7349 0.9788 0.066 Uiso 1 1 calc R
C2 C 0.4571(7) 0.7971(10) 0.8358(5) 0.060(2) Uani 1 1 d .
C19 C 0.0816(7) 0.7816(10) 0.5287(5) 0.061(2) Uani 1 1 d .
H19 H 0.0056 0.7480 0.5230 0.073 Uiso 1 1 calc R
C23 C -0.0757(6) 0.8475(11) 0.2911(5) 0.068(2) Uani 1 1 d .
C27 C 0.4358(7) 0.6362(9) 0.4826(6) 0.063(2) Uani 1 1 d .
C5 C 0.7319(6) 0.9314(9) 0.9504(5) 0.058(2) Uani 1 1 d .
H5 H 0.7527 0.9913 1.0079 0.070 Uiso 1 1 calc R
C21 C 0.0959(6) 0.7691(9) 0.3658(5) 0.057(2) Uani 1 1 d .
H21 H 0.1462 0.7593 0.3210 0.068 Uiso 1 1 calc R
C18 C 0.1377(7) 0.7746(14) 0.6299(6) 0.063(2) Uani 1 1 d .
C6 C 0.6970(6) 1.0239(10) 0.8603(6) 0.068(2) Uani 1 1 d .
H6 H 0.6905 1.1274 0.8759 0.081 Uiso 1 1 calc R
C12 C 0.3654(7) 0.9212(9) 1.0782(5) 0.071(2) Uani 1 1 d .
H12 H 0.3595 0.9258 1.0124 0.085 Uiso 1 1 calc R
C11 C 0.4622(7) 0.8750(11) 1.1340(5) 0.071(2) Uani 1 1 d .
C13 C 0.2776(7) 0.9604(11) 1.1178(7) 0.083(3) Uani 1 1 d .
H13 H 0.2130 0.9923 1.0790 0.100 Uiso 1 1 calc R
C28 C 0.4788(8) 0.7100(13) 0.5657(7) 0.089(3) Uani 1 1 d .
H28 H 0.4320 0.7427 0.6049 0.107 Uiso 1 1 calc R
C26 C 0.3168(7) 0.6033(11) 0.4545(7) 0.090(3) Uani 1 1 d .
H26A H 0.2970 0.5966 0.3856 0.108 Uiso 1 1 calc R
H26B H 0.3014 0.5097 0.4810 0.108 Uiso 1 1 calc R
C7 C 0.8681(7) 0.9241(11) 0.8627(7) 0.081(3) Uani 1 1 d .
C29 C 0.5906(8) 0.7362(12) 0.5915(6) 0.089(3) Uani 1 1 d .
H29 H 0.6180 0.7861 0.6477 0.107 Uiso 1 1 calc R
C32 C 0.5054(11) 0.5941(13) 0.4274(7) 0.096(3) Uani 1 1 d .
H32 H 0.4777 0.5471 0.3701 0.115 Uiso 1 1 calc R
C16 C 0.4697(7) 0.8744(12) 1.2313(5) 0.086(3) Uani 1 1 d .
H16 H 0.5361 0.8501 1.2706 0.103 Uiso 1 1 calc R
C31 C 0.6177(10) 0.6178(13) 0.4522(8) 0.101(3) Uani 1 1 d .
H31 H 0.6638 0.5850 0.4124 0.121 Uiso 1 1 calc R
C30 C 0.6610(8) 0.6890(11) 0.5350(8) 0.084(3) Uani 1 1 d .
H30 H 0.7362 0.7050 0.5523 0.101 Uiso 1 1 calc R
C14 C 0.2845(10) 0.9530(12) 1.2126(9) 0.103(4) Uani 1 1 d .
H14 H 0.2239 0.9777 1.2390 0.123 Uiso 1 1 calc R
C24 C -0.0761(8) 0.8696(13) 0.1871(5) 0.108(3) Uani 1 1 d .
H24A H -0.1129 0.7892 0.1515 0.162 Uiso 1 1 calc R
H24B H -0.0018 0.8750 0.1771 0.162 Uiso 1 1 calc R
H24C H -0.1137 0.9589 0.1661 0.162 Uiso 1 1 calc R
C15 C 0.3809(11) 0.9091(11) 1.2712(7) 0.102(3) Uani 1 1 d .
H15 H 0.3855 0.9031 1.3368 0.122 Uiso 1 1 calc R
C9 C 0.9551(7) 1.0311(14) 0.9105(7) 0.121(4) Uani 1 1 d .
H9A H 0.9865 1.0804 0.8628 0.181 Uiso 1 1 calc R
H9B H 1.0116 0.9790 0.9528 0.181 Uiso 1 1 calc R
H9C H 0.9221 1.1015 0.9461 0.181 Uiso 1 1 calc R
C10 C 0.5577(8) 0.8253(17) 1.0920(6) 0.142(6) Uani 1 1 d .
H10A H 0.6251 0.8411 1.1379 0.171 Uiso 1 1 calc R
H10B H 0.5509 0.7212 1.0791 0.171 Uiso 1 1 calc R
C25 C -0.1893(7) 0.8314(14) 0.3122(7) 0.110(4) Uani 1 1 d .
H25A H -0.2256 0.7504 0.2768 0.166 Uiso 1 1 calc R
H25B H -0.2304 0.9192 0.2943 0.166 Uiso 1 1 calc R
H25C H -0.1844 0.8141 0.3792 0.166 Uiso 1 1 calc R
C8 C 0.9117(8) 0.8161(14) 0.7999(7) 0.131(5) Uani 1 1 d .
H8A H 0.9450 0.8677 0.7542 0.196 Uiso 1 1 calc R
H8B H 0.8525 0.7569 0.7671 0.196 Uiso 1 1 calc R
H8C H 0.9656 0.7549 0.8383 0.196 Uiso 1 1 calc R
H1 H 0.440(4) 0.690(6) 0.861(4) 0.029(15) Uiso 1 1 d .
H4 H 0.155(7) 0.692(10) 0.657(6) 0.09(4) Uiso 1 1 d .
H2 H 0.396(5) 0.984(7) 0.778(4) 0.033(18) Uiso 1 1 d .
H3 H 0.172(7) 0.983(10) 0.659(6) 0.09(3) Uiso 1 1 d .

loop_
_atom_site_aniso_label
_atom_site_aniso_U_11
_atom_site_aniso_U_22
_atom_site_aniso_U_33
_atom_site_aniso_U_23
_atom_site_aniso_U_13
_atom_site_aniso_U_12
S1 0.0405(13) 0.109(2) 0.0532(11) -0.0015(15) 0.0039(9) -0.0045(14)
O7 0.045(3) 0.098(5) 0.063(3) 0.025(3) 0.001(3) -0.006(3)
O1 0.063(3) 0.073(4) 0.054(3) -0.007(3) 0.004(2) 0.010(3)
O4 0.043(3) 0.070(4) 0.080(3) -0.012(3) 0.003(3) 0.004(3)
O8 0.067(3) 0.067(4) 0.061(3) 0.008(3) 0.028(3) 0.006(3)
O9 0.045(3) 0.102(5) 0.099(4) 0.026(4) 0.023(3) 0.016(4)
O5 0.058(4) 0.153(7) 0.072(4) -0.023(4) 0.011(3) 0.031(4)
O2 0.084(4) 0.062(4) 0.083(4) -0.007(3) -0.029(3) 0.014(3)
O3 0.058(4) 0.061(3) 0.076(4) -0.008(3) -0.011(3) 0.001(3)
O6 0.067(4) 0.124(6) 0.080(4) 0.029(4) -0.002(3) -0.024(4)
O10 0.051(4) 0.157(7) 0.092(4) 0.048(5) 0.023(3) 0.009(4)
C1 0.049(5) 0.071(7) 0.055(4) 0.004(5) 0.006(4) -0.006(5)
C20 0.041(5) 0.054(5) 0.067(5) 0.002(4) -0.002(4) -0.004(4)
C22 0.054(5) 0.068(6) 0.054(5) -0.001(4) 0.006(4) -0.008(4)
C17 0.048(5) 0.087(8) 0.061(5) 0.004(6) 0.010(4) 0.000(5)
C3 0.043(5) 0.076(7) 0.061(5) -0.004(4) 0.015(3) -0.001(4)
C4 0.046(5) 0.065(5) 0.058(4) 0.007(4) 0.019(3) 0.007(4)
C2 0.056(6) 0.070(7) 0.055(5) -0.006(4) 0.010(4) -0.006(5)
C19 0.055(5) 0.073(6) 0.055(5) 0.005(4) 0.009(4) -0.001(4)
C23 0.061(5) 0.065(5) 0.068(5) -0.001(5) -0.014(4) 0.015(5)
C27 0.056(5) 0.061(5) 0.073(6) -0.005(5) 0.016(5) 0.011(4)
C5 0.053(5) 0.071(5) 0.052(4) 0.005(4) 0.011(4) 0.000(5)
C21 0.047(5) 0.062(5) 0.061(5) -0.003(4) 0.010(4) 0.000(4)
C18 0.048(5) 0.081(7) 0.059(5) 0.007(6) 0.007(4) 0.000(5)
C6 0.045(6) 0.082(6) 0.077(6) 0.009(5) 0.014(5) -0.013(5)
C12 0.071(6) 0.084(7) 0.061(5) -0.005(5) 0.023(5) 0.011(5)
C11 0.063(5) 0.096(7) 0.059(4) 0.016(5) 0.020(4) 0.011(5)
C13 0.069(6) 0.086(7) 0.102(7) 0.026(6) 0.035(6) 0.007(5)
C28 0.052(7) 0.127(9) 0.091(7) -0.017(7) 0.023(5) 0.008(6)
C26 0.073(8) 0.084(7) 0.114(8) -0.027(6) 0.017(6) 0.012(6)
C7 0.048(6) 0.108(8) 0.091(6) 0.018(6) 0.023(5) 0.003(6)
C29 0.076(8) 0.123(9) 0.064(5) 0.004(6) 0.007(5) 0.012(7)
C32 0.093(9) 0.120(9) 0.081(7) -0.021(6) 0.029(7) 0.007(7)
C16 0.083(6) 0.118(8) 0.056(5) 0.009(6) 0.014(4) -0.004(7)
C31 0.101(10) 0.114(9) 0.104(8) -0.019(7) 0.058(7) 0.010(7)
C30 0.059(6) 0.089(7) 0.108(8) 0.027(7) 0.026(6) 0.017(5)
C14 0.116(9) 0.084(7) 0.131(10) 0.033(7) 0.081(8) 0.017(7)
C24 0.145(8) 0.102(8) 0.062(6) -0.002(6) -0.017(5) 0.041(8)
C15 0.159(10) 0.088(8) 0.072(6) 0.006(6) 0.055(7) 0.001(8)
C9 0.055(6) 0.152(11) 0.152(10) 0.011(9) 0.013(6) -0.032(7)
C10 0.117(8) 0.232(17) 0.095(7) 0.082(9) 0.061(7) 0.088(10)
C25 0.062(7) 0.114(9) 0.153(9) -0.006(8) 0.014(6) 0.005(6)
C8 0.095(8) 0.159(13) 0.156(10) -0.023(10) 0.070(7) -0.011(8)

loop_
_atom_type_symbol
_atom_type_description
_atom_type_scat_dispersion_real
_atom_type_scat_dispersion_imag
_atom_type_scat_source
C C 0.0033 0.0016 'International Tables Vol C Tables 4.2.6.8 and 6.1.1.4'
H H 0.0000 0.0000 'International Tables Vol C Tables 4.2.6.8 and 6.1.1.4'
O O 0.0106 0.0060 'International Tables Vol C Tables 4.2.6.8 and 6.1.1.4'
S S 0.1246 0.1234 'International Tables Vol C Tables 4.2.6.8 and 6.1.1.4'

loop_
_geom_angle_atom_site_label_1
_geom_angle_atom_site_label_2
_geom_angle_atom_site_label_3
_geom_angle
O5 S1 O6 119.3(4)
O5 S1 C1 106.2(4)
O6 S1 C1 108.8(4)
O5 S1 C17 106.4(5)
O6 S1 C17 110.7(5)
C1 S1 C17 104.4(4)
C6 O7 C3 109.4(6)
C22 O1 C19 110.0(6)
C20 O4 C26 115.1(6)
C10 O8 C4 114.9(7)
C5 O9 C7 108.1(6)
C22 O2 C23 111.0(6)
C21 O3 C23 108.3(6)
C6 O10 C7 109.3(6)
C2 C1 S1 122.4(7)
O4 C20 C19 109.0(6)
O4 C20 C21 109.5(6)
C19 C20 C21 102.2(6)
O2 C22 O1 111.4(6)
O2 C22 C21 105.1(7)
O1 C22 C21 107.4(6)
C18 C17 S1 121.5(8)
O7 C3 C2 109.3(7)
O7 C3 C4 105.5(6)
C2 C3 C4 114.1(6)
O8 C4 C5 110.7(7)
O8 C4 C3 109.3(5)
C5 C4 C3 101.7(6)
C1 C2 C3 123.9(8)
O1 C19 C18 110.5(8)
O1 C19 C20 103.9(6)
C18 C19 C20 114.2(7)
O3 C23 O2 105.5(5)
O3 C23 C25 108.5(8)
O2 C23 C25 109.4(8)
O3 C23 C24 111.2(7)
O2 C23 C24 109.1(8)
C25 C23 C24 112.8(7)
C32 C27 C28 117.5(9)
C32 C27 C26 120.3(9)
C28 C27 C26 122.2(8)
O9 C5 C4 109.3(7)
O9 C5 C6 103.7(6)
C4 C5 C6 105.6(6)
O3 C21 C20 110.4(6)
O3 C21 C22 103.2(6)
C20 C21 C22 103.0(6)
C17 C18 C19 125.8(10)
O10 C6 O7 110.6(7)
O10 C6 C5 105.2(7)
O7 C6 C5 106.7(6)
C13 C12 C11 121.1(8)
C12 C11 C16 118.1(8)
C12 C11 C10 122.1(7)
C16 C11 C10 119.9(8)
C14 C13 C12 120.2(9)
C29 C28 C27 121.1(9)
O4 C26 C27 111.0(8)
O9 C7 O10 104.6(6)
O9 C7 C8 109.2(8)
O10 C7 C8 108.7(9)
O9 C7 C9 111.5(8)
O10 C7 C9 109.8(9)
C8 C7 C9 112.7(8)
C30 C29 C28 120.5(9)
C27 C32 C31 122.4(10)
C15 C16 C11 121.0(8)
C30 C31 C32 120.4(9)
C29 C30 C31 118.2(10)
C13 C14 C15 120.4(9)
C16 C15 C14 119.1(9)
O8 C10 C11 112.3(8)

loop_
_geom_bond_atom_site_label_1
_geom_bond_atom_site_label_2
_geom_bond_distance
S1 O5 1.445(6)
S1 O6 1.427(7)
S1 C1 1.752(8)
S1 C17 1.748(8)
O7 C6 1.416(9)
O7 C3 1.424(9)
O1 C22 1.411(8)
O1 C19 1.436(9)
O4 C20 1.415(8)
O4 C26 1.419(10)
O8 C10 1.357(9)
O8 C4 1.425(8)
O9 C5 1.413(9)
O9 C7 1.414(9)
O2 C22 1.392(9)
O2 C23 1.418(10)
O3 C21 1.423(9)
O3 C23 1.422(9)
O10 C6 1.401(9)
O10 C7 1.424(10)
C1 C2 1.305(11)
C20 C19 1.520(10)
C20 C21 1.526(10)
C22 C21 1.529(11)
C17 C18 1.301(12)
C3 C2 1.497(10)
C3 C4 1.531(9)
C4 C5 1.512(10)
C19 C18 1.481(11)
C23 C25 1.503(11)
C23 C24 1.499(10)
C27 C32 1.333(11)
C27 C28 1.382(12)
C27 C26 1.485(12)
C5 C6 1.532(10)
C12 C13 1.368(11)
C12 C11 1.375(11)
C11 C16 1.376(10)
C11 C10 1.498(11)
C13 C14 1.343(13)
C28 C29 1.386(12)
C7 C8 1.503(13)
C7 C9 1.519(13)
C29 C30 1.368(12)
C32 C31 1.387(13)
C16 C15 1.371(12)
C31 C30 1.367(13)
C14 C15 1.382(13)
